data_2012819
loop_
_publ_author_name
'Matsuo, Yasumitsu'
'Kawachi, Shinya'
'Shimizu, Yuya'
'Ikehata, Seiichiro'

_publ_section_title
;
 Trithallium hydrogen bis(sulfate), Tl~3~H(SO~4~)~2~, in the
 super-ionic phase by X-ray powder diffraction
;
_journal_issue 7
_journal_name_full 'Acta Crystallographica Section C'
_journal_page_first i92
_journal_page_last i94
_journal_paper_doi 10.1107/S0108270102008569
_journal_volume 58
_journal_year 2002
_chemical_formula_iupac 'Tl3 H (SO4)2'
_chemical_formula_moiety 'H O8 S2 Tl3'
_chemical_formula_structural 'Tl3 H (SO4)2'
_chemical_formula_sum 'H O8 S2 Tl3'
_chemical_formula_weight 806.28
_chemical_name_common 'Tl3 H (SO4)2'
_chemical_name_systematic
;
Trithallium hydrogen bis(sulfate)
;
_space_group_IT_number 166
_symmetry_cell_setting trigonal
_symmetry_space_group_name_Hall '-R 3 2"'
_symmetry_space_group_name_H-M 'R -3 m :H'
_atom_type_scat_source 'International Tables for Crystallography (Vol. IV)'
_cell_angle_alpha 90
_cell_angle_beta 90
_cell_angle_gamma 120
_cell_formula_units_Z 3
_cell_length_a 5.9376(4)
_cell_length_b 5.9376(4)
_cell_length_c 22.0966(9)
_cell_measurement_temperature 293
_cell_volume 674.65(7)
_computing_cell_refinement 'RIETAN2000 (Izumi & Ikeda, 2000)'
_computing_data_collection 'RINT server software (Rigaku Corporation, 19??)'
_computing_data_reduction 'RINT server software'
_computing_molecular_graphics 'ORTEP-3 for Windows (Farrugia, 2001)'
_computing_publication_material RIETAN2000
_computing_structure_refinement RIETAN2000
_computing_structure_solution RIETAN2000
_diffrn_ambient_temperature 293
_diffrn_measurement_device_type 'Rigaku RINT-1400'
_diffrn_measurement_method '\q/2\q scans'
_diffrn_radiation_type 'Cu K\a'
_diffrn_radiation_wavelength 1.54184
_exptl_absorpt_coefficient_mu 106.6
_exptl_absorpt_correction_type none
_exptl_crystal_density_diffrn 5.9460(10)
_exptl_crystal_density_meas ?
_exptl_crystal_density_method 'not measured'
_refine_ls_extinction_method none
_refine_ls_goodness_of_fit_ref 1.23
_refine_ls_hydrogen_treatment noref
_refine_ls_matrix_type fullcycle
_refine_ls_number_parameters 38
_refine_ls_number_reflns 268
_refine_ls_shift/su_max 0.01
_refine_ls_structure_factor_coef Inet
_cod_data_source_file iz1021.cif
_cod_data_source_block I
_cod_depositor_comments
;
The following automatic conversions were performed:

'_exptl_crystal_density_meas' value 'not measured' was changed to '?'
- the value is perceived as not measured.

Automatic conversion script
Id: cif_fix_values 3008 2015-01-20 13:52:24Z robertas 
;
_cod_original_cell_volume 674.65(6)
_cod_original_sg_symbol_Hall '-R 3 2'
_cod_original_sg_symbol_H-M 'R -3 m'
_cod_database_code 2012819

loop_
_symmetry_equiv_pos_site_id
_symmetry_equiv_pos_as_xyz
1 x,y,z
2 -y,x-y,z
3 -x+y,-x,z
4 y,x,-z
5 x-y,-y,-z
6 -x,-x+y,-z
7 -x,-y,-z
8 y,-x+y,-z
9 x-y,x,-z
10 -y,-x,z
11 -x+y,y,z
12 x,x-y,z
13 x+2/3,y+1/3,z+1/3
14 -y+2/3,x-y+1/3,z+1/3
15 -x+y+2/3,-x+1/3,z+1/3
16 y+2/3,x+1/3,-z+1/3
17 x-y+2/3,-y+1/3,-z+1/3
18 -x+2/3,-x+y+1/3,-z+1/3
19 -x+2/3,-y+1/3,-z+1/3
20 y+2/3,-x+y+1/3,-z+1/3
21 x-y+2/3,x+1/3,-z+1/3
22 -y+2/3,-x+1/3,z+1/3
23 -x+y+2/3,y+1/3,z+1/3
24 x+2/3,x-y+1/3,z+1/3
25 x+1/3,y+2/3,z+2/3
26 -y+1/3,x-y+2/3,z+2/3
27 -x+y+1/3,-x+2/3,z+2/3
28 y+1/3,x+2/3,-z+2/3
29 x-y+1/3,-y+2/3,-z+2/3
30 -x+1/3,-x+y+2/3,-z+2/3
31 -x+1/3,-y+2/3,-z+2/3
32 y+1/3,-x+y+2/3,-z+2/3
33 x-y+1/3,x+2/3,-z+2/3
34 -y+1/3,-x+2/3,z+2/3
35 -x+y+1/3,y+2/3,z+2/3
36 x+1/3,x-y+2/3,z+2/3

loop_
_atom_site_label
_atom_site_fract_x
_atom_site_fract_y
_atom_site_fract_z
_atom_site_U_iso_or_equiv
_atom_site_thermal_displace_type
_atom_site_occupancy
_atom_site_type_symbol
Tl1 0.0 0.0 0.0 0.038(2) Uiso 1.0 Tl
Tl2 0.0 0.0 0.20754(3) 0.081(2) Uiso 1.0 Tl
S1 0.0 0.0 0.4063(2) 0.103(6) Uiso 1.0 S
O1 -0.1489(6) 0.1489(6) 0.4334(2) 0.0929(6) Uiso 1.0 O
O2 0.0390(2) -0.0390(2) 0.3343(4) 0.0542(8) Uiso 0.3333333 O

loop_
_geom_angle_atom_site_label_1
_geom_angle_atom_site_label_2
_geom_angle_atom_site_label_3
_geom_angle_site_symmetry_2
_geom_angle_site_symmetry_3
_geom_angle
_geom_angle_publ_flag
O1 S1 O1 1_555 3_555 107.52(6) yes
O1 S1 O2 1_555 2_555 103.85(6) yes

loop_
_geom_bond_atom_site_label_1
_geom_bond_atom_site_label_2
_geom_bond_site_symmetry_2
_geom_bond_distance
_geom_bond_publ_flag
Tl1 S1 25_554 3.788(2) no
Tl2 S1 28_555 3.621(2) no
Tl1 O1 26_554 2.913(5) no
Tl2 O1 28_555 3.028(3) no
Tl2 O2 1_555 2.830(8) no
S1 O1 1_555 1.644(6) yes
S1 O2 1_555 1.641(8) yes
O1 O1 3_555 2.650(10) yes
O1 O2 2_555 2.586(7) yes
O2 O2 28_545 2.626(6) yes
